data_4111896
loop_
_publ_author_name
'Alan D. Payne'
'Anthony C. Willis'
'Michael S. Sherburn'

_publ_contact_author_address
;
Research School of Chemistry,
Australian National University,
Canberra, A. C. T. 0200, Australia
;
_publ_contact_author_email ' sherburn@rsc.anu.edu.au '
_publ_contact_author_fax ' 61 2 6125 8114 '
_publ_contact_author_name ' Michael S. Sherburn '
_publ_contact_author_phone ' 61 2 6125 4988 '
_publ_section_title
;
 Practical Synthesis and Diels-Alder Chemistry of [4]Dendralene
;
_journal_name_full 'Journal of the American Chemical Society'
_journal_page_first 12188
_journal_page_last 12189
_journal_paper_doi 10.1021/ja053772+
_journal_volume 127
_journal_year 2005
_chemical_compound_source
;
?
;
_chemical_formula_moiety ' C23 H25 N3 O6 '
_chemical_formula_sum 'C23 H25 N3 O6'
_chemical_formula_weight 439.47
_chemical_name_systematic
; 
? 
;
_space_group_IT_number 14
_symmetry_cell_setting monoclinic
_symmetry_space_group_name_Hall '-P 2ybc'
_symmetry_space_group_name_H-M 'P 1 21/c 1'
_atom_sites_solution_hydrogens geom
_atom_sites_solution_primary direct
_audit_creation_date 04-29-09
_audit_creation_method CRYSTALS_ver_12-03-99
_audit_update_record
;
2004-09-29 - Report on  C23 H25 N3 O6 - (AP26Stris 32)
             by Anthony C. Willis
             for Alan Payne and Mick Sherburn
2004-09-30 - passes checkcif tests with minor warnings
;
_cell_angle_alpha 90
_cell_angle_beta 95.2323(10)
_cell_angle_gamma 90
_cell_formula_units_Z 4
_cell_length_a 10.95710(10)
_cell_length_b 10.3401(2)
_cell_length_c 18.1895(3)
_cell_measurement_reflns_used 30994
_cell_measurement_temperature 200
_cell_measurement_theta_max 27
_cell_measurement_theta_min 3
_cell_volume 2052.24(6)
_computing_cell_refinement
; 
 Denzo/Scalepack (Otwinowski & Minor, 1996) 
;
_computing_data_collection
; 
 COLLECT (Nonius BV, 1997) 
;
_computing_data_reduction
; 
 Denzo/Scalepack (Otwinowski & Minor, 1996) 
;
_computing_molecular_graphics
; 
ORTEP-II (Johnson 1976) in teXsan (MSC, 1992-1997)
;
_computing_publication_material
; 
 CRYSTALS (Watkin et al 2003) 
;
_computing_structure_refinement
; 
 CRYSTALS (Watkin et al 2003) 
;
_computing_structure_solution
; 
 SIR92 (Altomare et al, 1994) 
;
_diffrn_ambient_temperature 200
_diffrn_measured_fraction_theta_full 0.997
_diffrn_measured_fraction_theta_max 0.997
_diffrn_measurement_device_type
; 
Nonius Kappa CCD 
;
_diffrn_measurement_method ' \f and \w scans with CCD '
_diffrn_radiation_monochromator graphite
_diffrn_radiation_type 'Mo K\a'
_diffrn_radiation_wavelength 0.71073
_diffrn_reflns_av_R_equivalents 0.04
_diffrn_reflns_limit_h_max 14
_diffrn_reflns_limit_h_min -14
_diffrn_reflns_limit_k_max 13
_diffrn_reflns_limit_k_min -13
_diffrn_reflns_limit_l_max 23
_diffrn_reflns_limit_l_min -23
_diffrn_reflns_number 49601
_diffrn_reflns_theta_full 27.500
_diffrn_reflns_theta_max 27.500
_diffrn_reflns_theta_min 2.714
_diffrn_standards_decay_% 0.00
_diffrn_standards_interval_count 0
_diffrn_standards_interval_time 0
_diffrn_standards_number 0
_exptl_absorpt_coefficient_mu 0.104
_exptl_absorpt_correction_T_max 0.987
_exptl_absorpt_correction_T_min 0.969
_exptl_absorpt_correction_type integration
_exptl_absorpt_process_details
;
via gaussian method (Coppens, 1970) implemented in maXus (2000)
;
_exptl_crystal_colour ' colourless '
_exptl_crystal_density_diffrn 1.422
_exptl_crystal_description ' prism '
_exptl_crystal_F_000 928
_exptl_crystal_size_max 0.32
_exptl_crystal_size_mid 0.30
_exptl_crystal_size_min 0.17
_refine_diff_density_max 0.18
_refine_diff_density_min -0.15
_refine_ls_extinction_method none
_refine_ls_goodness_of_fit_ref 1.0484
_refine_ls_hydrogen_treatment noref
_refine_ls_matrix_type full
_refine_ls_number_parameters 289
_refine_ls_number_reflns 2853
_refine_ls_number_restraints 0
_refine_ls_R_factor_all 0.0548
_refine_ls_R_factor_gt 0.0324
_refine_ls_shift/su_max 0.000361
_refine_ls_structure_factor_coef F
_refine_ls_weighting_details
;
 Method, part 1, Chebychev polynomial, (Watkin, 1994, Prince, 1982) 
 [weight] = 1.0/[A~0~*T~0~(x)+A~1~*T~1~(x) ... +A~n-1~]*T~n-1~(x)] 
 where A~i~ are the Chebychev coefficients listed below and x= Fcalc/Fmax 
 Method = Robust Weighting (Prince, 1982) 
 W = [weight] * [1-(deltaF/6*sigmaF)^2^]^2^ 
 A~i~ are: 
 0.581 0.286 0.291 
;
_refine_ls_weighting_scheme calc
_refine_ls_wR_factor_all 0.0528
_refine_ls_wR_factor_gt 0.0382
_refine_ls_wR_factor_ref 0.0382
_reflns_limit_h_max 14
_reflns_limit_h_min -14
_reflns_limit_k_max 13
_reflns_limit_k_min 0
_reflns_limit_l_max 23
_reflns_limit_l_min 0
_reflns_number_gt 2853
_reflns_number_total 4706
_reflns_threshold_expression I>3.00u(I)
_cod_data_source_file ja0537722Bsi20050610_084727.cif
_cod_data_source_block mss045
_cod_original_cell_volume 2052.24(5)
_cod_original_sg_symbol_H-M 'P 1 21/c 1 '
_cod_original_formula_sum ' C23 H25 N3 O6 '
_cod_database_code 4111896

loop_
_symmetry_equiv_pos_as_xyz
x,y,z
-x,-y,-z
-x,y+1/2,-z+1/2
x,-y+1/2,z+1/2

loop_
_atom_site_label
_atom_site_type_symbol
_atom_site_fract_x
_atom_site_fract_y
_atom_site_fract_z
_atom_site_U_iso_or_equiv
_atom_site_occupancy
_atom_site_adp_type
_atom_site_refinement_flags_posn
C1 C 0.21195(15) 0.58965(15) 0.54346(9) 0.0339 1.0000 Uani .
N2 N 0.33658(13) 0.61414(13) 0.54729(8) 0.0332 1.0000 Uani .
C3 C 0.39341(15) 0.60881(14) 0.61822(9) 0.0312 1.0000 Uani .
C4 C 0.29777(15) 0.57899(14) 0.67095(9) 0.0306 1.0000 Uani .
C5 C 0.33542(16) 0.45902(14) 0.71678(8) 0.0313 1.0000 Uani .
C6 C 0.34323(13) 0.34300(13) 0.66539(8) 0.0250 1.0000 Uani .
C7 C 0.37922(14) 0.21545(14) 0.70490(8) 0.0260 1.0000 Uani .
C8 C 0.28395(14) 0.16455(15) 0.75300(8) 0.0294 1.0000 Uani .
N9 N 0.27433(12) 0.03220(13) 0.74212(7) 0.0316 1.0000 Uani .
C10 C 0.33898(15) -0.01059(15) 0.68516(8) 0.0305 1.0000 Uani .
C11 C 0.39575(13) 0.10466(14) 0.65031(8) 0.0258 1.0000 Uani .
C12 C 0.33638(13) 0.13785(14) 0.57134(8) 0.0233 1.0000 Uani .
C13 C 0.31709(14) 0.02200(14) 0.51935(8) 0.0262 1.0000 Uani .
C14 C 0.27339(14) 0.07328(14) 0.44205(8) 0.0261 1.0000 Uani .
C15 C 0.23653(14) -0.03690(15) 0.38991(8) 0.0280 1.0000 Uani .
N16 N 0.11442(12) -0.02284(13) 0.36530(7) 0.0306 1.0000 Uani .
C17 C 0.06207(15) 0.08888(16) 0.39135(8) 0.0312 1.0000 Uani .
C18 C 0.15790(13) 0.15869(14) 0.44156(8) 0.0258 1.0000 Uani .
C19 C 0.11393(13) 0.17808(14) 0.51894(8) 0.0254 1.0000 Uani .
C20 C 0.22049(13) 0.21912(13) 0.57211(8) 0.0230 1.0000 Uani .
C21 C 0.22514(13) 0.32286(14) 0.61644(8) 0.0237 1.0000 Uani .
C22 C 0.12549(14) 0.42171(14) 0.62349(9) 0.0275 1.0000 Uani .
C23 C 0.17782(14) 0.56014(14) 0.62052(9) 0.0298 1.0000 Uani .
O24 O 0.14624(12) 0.59048(15) 0.48644(7) 0.0521 1.0000 Uani .
C25 C 0.40129(18) 0.6391(2) 0.48260(11) 0.0475 1.0000 Uani .
O26 O 0.50290(11) 0.62079(12) 0.63301(7) 0.0416 1.0000 Uani .
O27 O 0.22480(12) 0.22410(12) 0.79485(6) 0.0423 1.0000 Uani .
C28 C 0.21027(19) -0.05505(19) 0.78820(10) 0.0454 1.0000 Uani .
O29 O 0.34924(13) -0.12352(11) 0.66886(7) 0.0446 1.0000 Uani .
O30 O 0.29977(11) -0.12570(11) 0.37196(6) 0.0365 1.0000 Uani .
C31 C 0.04807(17) -0.11728(18) 0.31744(10) 0.0423 1.0000 Uani .
O32 O -0.04398(11) 0.11893(13) 0.37639(7) 0.0473 1.0000 Uani .
H41 H 0.28972(15) 0.65254(14) 0.70587(9) 0.0364 1.0000 Uiso R
H51 H 0.41715(16) 0.47405(14) 0.74463(8) 0.0370 1.0000 Uiso R
H52 H 0.27306(16) 0.44149(14) 0.75239(8) 0.0370 1.0000 Uiso R
H61 H 0.41107(13) 0.36623(13) 0.63459(8) 0.0297 1.0000 Uiso R
H71 H 0.45798(14) 0.23443(14) 0.73518(8) 0.0307 1.0000 Uiso R
H111 H 0.48458(13) 0.08911(14) 0.64495(8) 0.0307 1.0000 Uiso R
H121 H 0.39963(13) 0.19247(14) 0.54994(8) 0.0279 1.0000 Uiso R
H131 H 0.39592(14) -0.02613(14) 0.51754(8) 0.0313 1.0000 Uiso R
H132 H 0.25379(14) -0.03708(14) 0.53714(8) 0.0313 1.0000 Uiso R
H141 H 0.34301(14) 0.12320(14) 0.42413(8) 0.0315 1.0000 Uiso R
H181 H 0.17390(13) 0.24671(14) 0.42178(8) 0.0308 1.0000 Uiso R
H191 H 0.07942(13) 0.09506(14) 0.53619(8) 0.0302 1.0000 Uiso R
H192 H 0.04918(13) 0.24648(14) 0.51663(8) 0.0302 1.0000 Uiso R
H221 H 0.08979(14) 0.40898(14) 0.67165(9) 0.0328 1.0000 Uiso R
H222 H 0.05997(14) 0.40996(14) 0.58204(9) 0.0328 1.0000 Uiso R
H231 H 0.11311(14) 0.62113(14) 0.63468(9) 0.0356 1.0000 Uiso R
H251 H 0.49006(18) 0.6542(2) 0.49811(11) 0.0569 1.0000 Uiso R
H252 H 0.36587(18) 0.7173(2) 0.45635(11) 0.0569 1.0000 Uiso R
H253 H 0.39252(18) 0.5628(2) 0.44875(11) 0.0569 1.0000 Uiso R
H281 H 0.16979(19) -0.00385(19) 0.82581(10) 0.0546 1.0000 Uiso R
H282 H 0.27023(19) -0.11681(19) 0.81378(10) 0.0546 1.0000 Uiso R
H283 H 0.14679(19) -0.10445(19) 0.75672(10) 0.0546 1.0000 Uiso R
H311 H -0.03872(17) -0.08829(18) 0.30631(10) 0.0509 0.7000 Uiso R
H312 H 0.04944(17) -0.20312(18) 0.34283(10) 0.0509 0.7000 Uiso R
H313 H 0.08799(17) -0.12522(18) 0.27035(10) 0.0509 0.7000 Uiso R
H314 H 0.10481(17) -0.18887(18) 0.30613(10) 0.0509 0.3000 Uiso R
H315 H -0.02152(17) -0.15339(18) 0.34291(10) 0.0509 0.3000 Uiso R
H316 H 0.01542(17) -0.07436(18) 0.27044(10) 0.0509 0.3000 Uiso R

loop_
_atom_site_aniso_label
_atom_site_aniso_U_11
_atom_site_aniso_U_22
_atom_site_aniso_U_33
_atom_site_aniso_U_23
_atom_site_aniso_U_13
_atom_site_aniso_U_12
C1 0.0337(8) 0.0284(8) 0.0384(9) 0.0052(7) -0.0031(7) 0.0015(6)
N2 0.0347(7) 0.0297(7) 0.0342(7) 0.0066(6) -0.0021(6) -0.0025(6)
C3 0.0347(8) 0.0195(7) 0.0382(9) -0.0019(6) -0.0032(7) -0.0021(6)
C4 0.0357(8) 0.0222(7) 0.0330(8) -0.0052(6) -0.0018(6) -0.0003(6)
C5 0.0402(9) 0.0255(7) 0.0268(7) -0.0038(6) -0.0054(6) -0.0016(6)
C6 0.0279(7) 0.0230(7) 0.0232(7) 0.0003(6) -0.0015(6) -0.0012(5)
C7 0.0266(7) 0.0247(7) 0.0255(7) 0.0005(6) -0.0035(6) -0.0006(6)
C8 0.0340(8) 0.0308(8) 0.0225(7) 0.0019(6) -0.0024(6) -0.0005(6)
N9 0.0376(7) 0.0293(7) 0.0274(6) 0.0043(5) -0.0003(5) -0.0055(6)
C10 0.0341(8) 0.0254(8) 0.0306(8) 0.0039(6) -0.0053(6) 0.0013(6)
C11 0.0237(7) 0.0246(7) 0.0284(7) 0.0006(6) -0.0014(6) 0.0021(5)
C12 0.0227(7) 0.0232(7) 0.0240(7) 0.0015(5) 0.0014(5) -0.0004(5)
C13 0.0268(7) 0.0244(7) 0.0272(7) -0.0018(6) 0.0006(5) 0.0032(6)
C14 0.0279(7) 0.0264(7) 0.0244(7) -0.0012(6) 0.0040(6) -0.0007(6)
C15 0.0328(8) 0.0292(7) 0.0225(7) 0.0013(6) 0.0054(6) 0.0004(6)
N16 0.0327(7) 0.0308(7) 0.0282(6) -0.0073(5) 0.0019(5) -0.0021(5)
C17 0.0318(8) 0.0356(8) 0.0256(7) -0.0042(6) 0.0001(6) 0.0021(6)
C18 0.0286(7) 0.0242(7) 0.0242(7) -0.0003(6) 0.0004(6) 0.0009(6)
C19 0.0237(7) 0.0266(7) 0.0254(7) -0.0036(6) -0.0001(5) 0.0009(6)
C20 0.0234(7) 0.0225(7) 0.0229(7) 0.0024(5) 0.0017(5) -0.0003(5)
C21 0.0244(7) 0.0227(6) 0.0237(7) 0.0016(5) 0.0006(5) -0.0013(6)
C22 0.0260(7) 0.0250(7) 0.0315(8) -0.0026(6) 0.0022(6) 0.0002(6)
C23 0.0303(8) 0.0230(7) 0.0359(8) -0.0017(6) 0.0011(6) 0.0038(6)
O24 0.0412(7) 0.0708(10) 0.0416(7) 0.0154(7) -0.0114(6) -0.0045(6)
C25 0.0442(10) 0.0528(11) 0.0455(10) 0.0181(9) 0.0044(8) -0.0042(8)
O26 0.0335(6) 0.0409(7) 0.0487(7) -0.0044(6) -0.0054(5) -0.0061(5)
O27 0.0558(8) 0.0411(7) 0.0318(6) -0.0006(5) 0.0133(6) 0.0032(6)
C28 0.0576(12) 0.0425(10) 0.0364(9) 0.0120(8) 0.0054(8) -0.0123(9)
O29 0.0637(9) 0.0229(6) 0.0468(7) 0.0022(5) 0.0033(6) 0.0018(5)
O30 0.0417(7) 0.0339(6) 0.0342(6) -0.0047(5) 0.0060(5) 0.0077(5)
C31 0.0399(9) 0.0455(10) 0.0412(9) -0.0164(8) 0.0023(7) -0.0078(8)
O32 0.0343(7) 0.0578(8) 0.0470(7) -0.0194(6) -0.0114(5) 0.0110(6)

loop_
_atom_type_symbol
_atom_type_scat_dispersion_real
_atom_type_scat_dispersion_imag
_atom_type_scat_Cromer_Mann_a1
_atom_type_scat_Cromer_Mann_b1
_atom_type_scat_Cromer_Mann_a2
_atom_type_scat_Cromer_Mann_b2
_atom_type_scat_Cromer_Mann_a3
_atom_type_scat_Cromer_Mann_b3
_atom_type_scat_Cromer_Mann_a4
_atom_type_scat_Cromer_Mann_b4
_atom_type_scat_Cromer_Mann_c
_atom_type_scat_source
'C   ' 0.0033 0.0016 2.3100 20.8439 1.0200 10.2075 1.5886 0.5687 0.8650 51.6512 0.2156 International_Tables_Vol_IV_Table_2.2B
'H   ' 0.0000 0.0000 0.4930 10.5109 0.3229 26.1257 0.1402 3.1424 0.0408 57.7998 0.0030 International_Tables_Vol_IV_Table_2.2B
'N   ' 0.0061 0.0033 12.2126 0.0057 3.1322 9.8933 2.0125 28.9975 1.1663 0.5826 -11.5290 International_Tables_Vol_IV_Table_2.2B
'O   ' 0.0106 0.0060 3.0485 13.2771 2.2868 5.7011 1.5463 0.3239 0.8670 32.9089 0.2508 International_Tables_Vol_IV_Table_2.2B

loop_
_exptl_crystal_face_index_h
_exptl_crystal_face_index_k
_exptl_crystal_face_index_l
_exptl_crystal_face_perp_dist
0 0 1 0.100
0 0 -1 0.070
1 1 1 0.120
-1 -1 0 0.170
-1 1 1 0.120
1 -1 1 0.180
-1 0 0 0.140
1 0 1 0.150
0 1 0 0.127
0 -1 0 0.220

loop_
_geom_angle_atom_site_label_1
_geom_angle_atom_site_label_2
_geom_angle_atom_site_label_3
_geom_angle
_geom_angle_publ_flag
N2 C1 C23 108.42(13) yes
N2 C1 O24 123.37(16) yes
C23 C1 O24 128.19(16) yes
C1 N2 C3 113.47(14) yes
C1 N2 C25 122.98(14) yes
C3 N2 C25 123.53(14) yes
N2 C3 C4 108.69(13) yes
N2 C3 O26 123.79(16) yes
C4 C3 O26 127.45(15) yes
C3 C4 C5 110.01(13) yes
C3 C4 C23 104.47(13) yes
C5 C4 C23 113.18(12) yes
C3 C4 H41 110.704 no
C5 C4 H41 107.786 no
C23 C4 H41 110.705 no
C4 C5 C6 109.30(12) yes
C4 C5 H51 109.540 no
C6 C5 H51 109.536 no
C4 C5 H52 109.492 no
C6 C5 H52 109.491 no
H51 C5 H52 109.466 no
C5 C6 C7 114.46(12) yes
C5 C6 C21 112.00(12) yes
C7 C6 C21 109.00(11) yes
C5 C6 H61 103.897 no
C7 C6 H61 107.223 no
C21 C6 H61 110.003 no
C6 C7 C8 114.03(12) yes
C6 C7 C11 112.20(11) yes
C8 C7 C11 104.00(12) yes
C6 C7 H71 105.126 no
C8 C7 H71 110.812 no
C11 C7 H71 110.820 no
C7 C8 N9 107.94(13) yes
C7 C8 O27 128.46(15) yes
N9 C8 O27 123.60(15) yes
C8 N9 C10 112.72(13) yes
C8 N9 C28 124.39(14) yes
C10 N9 C28 122.78(14) yes
N9 C10 C11 108.75(13) yes
N9 C10 O29 123.89(15) yes
C11 C10 O29 127.32(15) yes
C7 C11 C10 103.85(12) yes
C7 C11 C12 111.53(11) yes
C10 C11 C12 114.01(12) yes
C7 C11 H111 110.847 no
C10 C11 H111 110.845 no
C12 C11 H111 105.871 no
C11 C12 C13 114.82(12) yes
C11 C12 C20 113.00(11) yes
C13 C12 C20 111.68(12) yes
C11 C12 H121 103.707 no
C13 C12 H121 105.275 no
C20 C12 H121 107.444 no
C12 C13 C14 108.02(12) yes
C12 C13 H131 109.821 no
C14 C13 H131 109.844 no
C12 C13 H132 109.832 no
C14 C13 H132 109.838 no
H131 C13 H132 109.466 no
C13 C14 C15 110.88(12) yes
C13 C14 C18 112.92(12) yes
C15 C14 C18 104.80(12) yes
C13 C14 H141 107.033 no
C15 C14 H141 110.626 no
C18 C14 H141 110.632 no
C14 C15 N16 108.64(12) yes
C14 C15 O30 127.75(15) yes
N16 C15 O30 123.60(14) yes
C15 N16 C17 113.24(12) yes
C15 N16 C31 122.65(13) yes
C17 N16 C31 124.11(14) yes
N16 C17 C18 108.49(13) yes
N16 C17 O32 123.63(15) yes
C18 C17 O32 127.85(14) yes
C14 C18 C17 104.74(12) yes
C14 C18 C19 113.18(12) yes
C17 C18 C19 110.87(12) yes
C14 C18 H181 110.636 no
C17 C18 H181 110.626 no
C19 C18 H181 106.849 no
C18 C19 C20 109.52(12) yes
C18 C19 H191 109.479 no
C20 C19 H191 109.465 no
C18 C19 H192 109.455 no
C20 C19 H192 109.444 no
H191 C19 H192 109.467 no
C12 C20 C19 115.86(12) yes
C12 C20 C21 117.45(13) yes
C19 C20 C21 126.59(13) yes
C6 C21 C20 116.54(13) yes
C6 C21 C22 116.24(12) yes
C20 C21 C22 127.22(13) yes
C21 C22 C23 110.53(12) yes
C21 C22 H221 109.209 no
C23 C22 H221 109.188 no
C21 C22 H222 109.196 no
C23 C22 H222 109.231 no
H221 C22 H222 109.467 no
C22 C23 C4 113.23(12) yes
C22 C23 C1 110.06(13) yes
C4 C23 C1 104.81(13) yes
C22 C23 H231 107.524 no
C4 C23 H231 110.625 no
C1 C23 H231 110.621 no
N2 C25 H251 109.480 no
N2 C25 H252 109.497 no
H251 C25 H252 109.475 no
N2 C25 H253 109.424 no
H251 C25 H253 109.475 no
H252 C25 H253 109.476 no
N9 C28 H281 109.456 no
N9 C28 H282 109.448 no
H281 C28 H282 109.474 no
N9 C28 H283 109.496 no
H281 C28 H283 109.476 no
H282 C28 H283 109.476 no
N16 C31 H311 109.473 no
N16 C31 H312 109.460 no
H311 C31 H312 109.476 no
N16 C31 H313 109.468 no
H311 C31 H313 109.475 no
H312 C31 H313 109.476 no
N16 C31 H314 109.461 no
N16 C31 H315 109.466 no
H314 C31 H315 109.476 no
N16 C31 H316 109.474 no
H314 C31 H316 109.475 no
H315 C31 H316 109.475 no

loop_
_geom_bond_atom_site_label_1
_geom_bond_atom_site_label_2
_geom_bond_distance
_geom_bond_publ_flag
C1 N2 1.384(2) yes
C1 C23 1.514(2) yes
C1 O24 1.207(2) yes
N2 C3 1.382(2) yes
N2 C25 1.451(2) yes
C3 C4 1.515(2) yes
C3 O26 1.212(2) yes
C4 C5 1.530(2) yes
C4 C23 1.545(2) yes
C4 H41 1.000 no
C5 C6 1.528(2) yes
C5 H51 1.000 no
C5 H52 1.000 no
C6 C7 1.5362(19) yes
C6 C21 1.517(2) yes
C6 H61 1.000 no
C7 C8 1.516(2) yes
C7 C11 1.537(2) yes
C7 H71 1.000 no
C8 N9 1.385(2) yes
C8 O27 1.2119(19) yes
N9 C10 1.380(2) yes
N9 C28 1.455(2) yes
C10 C11 1.510(2) yes
C10 O29 1.2125(19) yes
C11 C12 1.5601(19) yes
C11 H111 1.000 no
C12 C13 1.529(2) yes
C12 C20 1.5238(19) yes
C12 H121 1.000 no
C13 C14 1.538(2) yes
C13 H131 1.000 no
C13 H132 1.000 no
C14 C15 1.513(2) yes
C14 C18 1.543(2) yes
C14 H141 1.000 no
C15 N16 1.379(2) yes
C15 O30 1.2129(19) yes
N16 C17 1.392(2) yes
N16 C31 1.458(2) yes
C17 C18 1.511(2) yes
C17 O32 1.210(2) yes
C18 C19 1.5417(19) yes
C18 H181 1.000 no
C19 C20 1.5075(19) yes
C19 H191 1.000 no
C19 H192 1.000 no
C20 C21 1.340(2) yes
C21 C22 1.510(2) yes
C22 C23 1.545(2) yes
C22 H221 1.000 no
C22 H222 1.000 no
C23 H231 1.000 no
C25 H251 1.000 no
C25 H252 1.000 no
C25 H253 1.000 no
C28 H281 1.000 no
C28 H282 1.000 no
C28 H283 1.000 no
C31 H311 1.000 no
C31 H312 1.000 no
C31 H313 1.000 no
C31 H314 1.000 no
C31 H315 1.000 no
C31 H316 1.000 no

loop_
_geom_contact_atom_site_label_1
_geom_contact_atom_site_label_2
_geom_contact_distance
_geom_contact_site_symmetry_2
_geom_contact_publ_flag
O24 C22 3.434(2) 2_566 no
O26 C8 3.013(2) 3_656 no
O26 O29 3.233(2) 1_565 no
O26 C7 3.260(2) 3_656 no
O26 N9 3.308(2) 3_656 no
O26 O27 3.324(2) 3_656 no
O27 C18 3.080(2) 4 no
O27 C17 3.251(2) 4 no
O27 C14 3.403(2) 4 no
O27 N16 3.596(2) 4 no
O29 C3 2.971(2) 1_545 no
O29 C4 3.128(2) 1_545 no
O29 O32 3.371(2) 2_556 no
O29 N2 3.494(2) 1_545 no
O30 C25 3.285(2) 1_545 no
O30 C5 3.360(2) 4_554 no
O30 C11 3.404(2) 2_656 no
O32 C28 3.424(2) 2_556 no
O32 C10 3.507(2) 2_556 no
O32 N9 3.531(2) 2_556 no
C5 C15 3.516(2) 4 no

loop_
_geom_torsion_atom_site_label_1
_geom_torsion_atom_site_label_2
_geom_torsion_atom_site_label_3
_geom_torsion_atom_site_label_4
_geom_torsion
_geom_torsion_publ_flag
O24 C1 N2 C3 179.6(2) no
O24 C1 N2 C25 -2.1(3) no
O24 C1 C23 C4 -178.0(2) no
O24 C1 C23 C22 60.0(2) no
O26 C3 N2 C1 176.1(1) no
O26 C3 N2 C25 -2.2(2) no
O26 C3 C4 C5 -52.1(2) no
O26 C3 C4 C23 -173.9(2) no
O27 C8 N9 C10 172.2(1) no
O27 C8 N9 C28 -11.6(2) no
O27 C8 C7 C6 -42.8(2) no
O27 C8 C7 C11 -165.3(1) no
O29 C10 N9 C8 175.5(1) no
O29 C10 N9 C28 -0.7(2) no
O29 C10 C11 C7 -166.0(2) no
O29 C10 C11 C12 72.4(2) no
O30 C15 N16 C17 -177.9(1) no
O30 C15 N16 C31 2.7(2) no
O30 C15 C14 C13 -59.9(2) no
O30 C15 C14 C18 178.0(2) no
O32 C17 N16 C15 -179.8(2) no
O32 C17 N16 C31 -0.4(2) no
O32 C17 C18 C14 177.7(2) no
O32 C17 C18 C19 55.3(2) no
N2 C1 C23 C4 3.4(2) no
N2 C1 C23 C22 -118.6(1) no
N2 C3 C4 C5 124.8(1) no
N2 C3 C4 C23 3.0(2) no
N9 C8 C7 C6 137.7(1) no
N9 C8 C7 C11 15.2(1) no
N9 C10 C11 C7 12.0(2) no
N9 C10 C11 C12 -109.6(1) no
N16 C15 C14 C13 119.1(1) no
N16 C15 C14 C18 -3.0(2) no
N16 C17 C18 C14 -0.3(2) no
N16 C17 C18 C19 -122.7(1) no
C1 N2 C3 C4 -0.9(2) no
C1 C23 C4 C3 -3.8(1) no
C1 C23 C4 C5 -123.5(1) no
C1 C23 C22 C21 69.8(2) no
C3 N2 C1 C23 -1.7(2) no
C3 C4 C5 C6 -61.7(2) no
C3 C4 C23 C22 116.2(1) no
C4 C3 N2 C25 -179.2(1) no
C4 C5 C6 C7 -179.4(1) no
C4 C5 C6 C21 -54.7(2) no
C4 C23 C22 C21 -47.1(2) no
C5 C4 C23 C22 -3.5(2) no
C5 C6 C7 C8 66.7(2) no
C5 C6 C7 C11 -175.4(1) no
C5 C6 C21 C20 -176.5(1) no
C5 C6 C21 C22 3.1(2) no
C6 C5 C4 C23 54.8(2) no
C6 C7 C11 C10 -139.7(1) no
C6 C7 C11 C12 -16.5(2) no
C6 C21 C20 C12 -4.2(2) no
C6 C21 C20 C19 179.7(1) no
C6 C21 C22 C23 48.1(2) no
C7 C6 C21 C20 -48.8(2) no
C7 C6 C21 C22 130.8(1) no
C7 C8 N9 C10 -8.3(2) no
C7 C8 N9 C28 167.9(1) no
C7 C11 C12 C13 -164.0(1) no
C7 C11 C12 C20 -34.3(2) no
C8 N9 C10 C11 -2.6(2) no
C8 C7 C6 C21 -59.6(2) no
C8 C7 C11 C10 -16.0(1) no
C8 C7 C11 C12 107.3(1) no
C10 C11 C12 C13 -46.7(2) no
C10 C11 C12 C20 83.0(2) no
C11 C7 C6 C21 58.3(2) no
C11 C10 N9 C28 -178.8(1) no
C11 C12 C13 C14 -173.1(1) no
C11 C12 C20 C19 -135.6(1) no
C11 C12 C20 C21 47.9(2) no
C12 C13 C14 C15 -172.6(1) no
C12 C13 C14 C18 -55.3(2) no
C12 C20 C19 C18 -49.1(2) no
C12 C20 C21 C22 176.2(1) no
C13 C12 C20 C19 -4.4(2) no
C13 C12 C20 C21 179.1(1) no
C13 C14 C18 C17 -118.9(1) no
C13 C14 C18 C19 2.0(2) no
C14 C13 C12 C20 56.6(2) no
C14 C15 N16 C17 3.1(2) no
C14 C15 N16 C31 -176.3(1) no
C14 C18 C19 C20 49.6(2) no
C15 N16 C17 C18 -1.7(2) no
C15 C14 C18 C17 1.9(2) no
C15 C14 C18 C19 122.8(1) no
C17 C18 C19 C20 167.0(1) no
C18 C17 N16 C31 177.6(1) no
C18 C19 C20 C21 127.1(2) no
C19 C20 C21 C22 0.1(3) no
C20 C21 C22 C23 -132.4(2) no
C23 C1 N2 C25 176.6(1) no
